data_7022601
loop_
_publ_author_name
'Benelli, Cristiano'
'Borgogelli, Elisa'
'Formica, Mauro'
'Fusi, Vieri'
'Giorgi, Luca'
'Macedi, Eleonora'
'Micheloni, Mauro'
'Paoli, Paola'
'Rossi, Patrizia'

_publ_section_title
;
 Di-maltol-polyamine ligands to form heterotrinuclear metal complexes:
 solid state, aqueous solution and magnetic characterization.
;
_journal_issue 16
_journal_name_full 'Dalton transactions (Cambridge, England : 2003)'
_journal_page_first 5848
_journal_page_last 5859
_journal_paper_doi 10.1039/c3dt32130d
_journal_volume 42
_journal_year 2013
_chemical_formula_sum 'C44 H64 Cl3 Co2 Gd N8 O26'
_chemical_formula_weight 1502.49
_chemical_name_systematic
;
?
;
_space_group_IT_number 14
_symmetry_cell_setting monoclinic
_symmetry_space_group_name_Hall '-P 2ybc'
_symmetry_space_group_name_H-M 'P 1 21/c 1'
_atom_sites_solution_hydrogens geom
_atom_sites_solution_primary direct
_atom_sites_solution_secondary difmap
_audit_creation_method SHELXL-97
_cell_angle_alpha 90.00
_cell_angle_beta 113.196(4)
_cell_angle_gamma 90.00
_cell_formula_units_Z 4
_cell_length_a 15.4681(5)
_cell_length_b 24.7525(7)
_cell_length_c 15.9297(5)
_cell_measurement_reflns_used 11336
_cell_measurement_temperature 298
_cell_measurement_theta_max 32.5319
_cell_measurement_theta_min 3.7336
_cell_volume 5606.0(3)
_computing_cell_refinement
;
CrysAlis RED, Oxford Diffraction Ltd.,
Version 1.171.29.2 (release 20-01-2006 CrysAlis171 .NET)
(compiled Jan 20 2006,12:36:28)
;
_computing_data_collection
;
CrysAlis CCD, Oxford Diffraction Ltd.,
Version 1.171.29.2 (release 20-01-2006 CrysAlis171 .NET)
(compiled Jan 20 2006,12:36:28)
;
_computing_data_reduction
;
CrysAlis RED, Oxford Diffraction Ltd.,
Version 1.171.29.2 (release 20-01-2006 CrysAlis171 .NET)
(compiled Jan 20 2006,12:36:28)
;
_computing_molecular_graphics 'ORTEP-3 (Farruggia, 1997)'
_computing_publication_material 'PARST97 (Nardelli, 1995)'
_computing_structure_refinement 'SHELXL-97 (Sheldrick, 1997)'
_computing_structure_solution 'SIR2004 (Altomare, 1999)'
_diffrn_ambient_temperature 298
_diffrn_detector_area_resol_mean 16.4547
_diffrn_measured_fraction_theta_full 0.995
_diffrn_measured_fraction_theta_max 0.889
_diffrn_measurement_device_type 'Xcalibur, Sapphire3'
_diffrn_measurement_method '\w scans'
_diffrn_radiation_monochromator graphite
_diffrn_radiation_source 'Enhance (Mo) X-ray Source'
_diffrn_radiation_type MoK\a
_diffrn_radiation_wavelength 0.71073
_diffrn_reflns_av_R_equivalents 0.0642
_diffrn_reflns_av_sigmaI/netI 0.1299
_diffrn_reflns_limit_h_max 23
_diffrn_reflns_limit_h_min -19
_diffrn_reflns_limit_k_max 30
_diffrn_reflns_limit_k_min -36
_diffrn_reflns_limit_l_max 24
_diffrn_reflns_limit_l_min -22
_diffrn_reflns_number 42128
_diffrn_reflns_theta_full 25.00
_diffrn_reflns_theta_max 32.52
_diffrn_reflns_theta_min 3.74
_exptl_absorpt_coefficient_mu 1.991
_exptl_absorpt_correction_T_max 1.00000
_exptl_absorpt_correction_T_min 0.63556
_exptl_absorpt_correction_type multi-scan
_exptl_absorpt_process_details
;
CrysAlisPro, Oxford Diffraction Ltd.,
Version 1.171.33.41 (release 06-05-2009 CrysAlis171 .NET)
(compiled May 6 2009,17:20:42)
Empirical absorption correction using spherical harmonics,
implemented in SCALE3 ABSPACK scaling algorithm.
;
_exptl_crystal_colour 'pale pink'
_exptl_crystal_density_diffrn 1.780
_exptl_crystal_density_method 'not measured'
_exptl_crystal_description parallelepipedal
_exptl_crystal_F_000 3044
_exptl_crystal_size_max 0.58
_exptl_crystal_size_mid 0.42
_exptl_crystal_size_min 0.40
_refine_diff_density_max 1.241
_refine_diff_density_min -1.774
_refine_diff_density_rms 0.114
_refine_ls_extinction_method none
_refine_ls_goodness_of_fit_ref 1.049
_refine_ls_hydrogen_treatment mixed
_refine_ls_matrix_type full
_refine_ls_number_parameters 770
_refine_ls_number_reflns 18089
_refine_ls_number_restraints 36
_refine_ls_restrained_S_all 1.051
_refine_ls_R_factor_all 0.1474
_refine_ls_R_factor_gt 0.0687
_refine_ls_shift/su_max 0.001
_refine_ls_shift/su_mean 0.000
_refine_ls_structure_factor_coef Fsqd
_refine_ls_weighting_details 'calc w=1/[\s^2^(Fo^2^)+(0.0525P)^2^+0.0000P] where P=(Fo^2^+2Fc^2^)/3'
_refine_ls_weighting_scheme calc
_refine_ls_wR_factor_gt 0.1304
_refine_ls_wR_factor_ref 0.1433
_reflns_number_gt 8902
_reflns_number_total 18089
_reflns_threshold_expression >2sigma(I)
_cod_data_source_file c3dt32130d.txt
_cod_data_source_block 3
_cod_original_sg_symbol_H-M P21/c
_cod_database_code 7022601
_vfr_plat_973
;
PROBLEM: Large calc. positive residual density on Gd1
RESPONSE: The high max. difference electron density peak of 1.453
is located at a distance of 0.95 A from Gd1.
;
_vfr_plat_420
;
PROBLEM: D-H without acceptor ...O1W-H1WB
RESPONSE: A weak hydrogen bond (according to G. R. Desiraju and T. Steiner,
The Weak Hydrogen Bond, Oxford University Press, 2001) involving the
hydrogen atom H1WB and the symmetry related oxygen atom O23'
(' = -x, y+0.5, -z+1.5) is present. The H1WB...O23' distance is 3.0(1)A)
;
_vfr_plat_910
;
PROBLEM: Missing # of FCF Reflections Below Th(Min) ..... 37
RESPONSE:
Data were collected with a CCD detector. The reflections in question were
affected by the beam-stop. Only a small number of reflections are missing
out of the total number of reflections observed.
Resolution and completeness statistics
Resolution & Completeness Statistics (Cumulative and Friedel Pairs Averaged)
Theta sin(th)/Lambda Complete Expected Measured Missing
20.82 0.500 0.994 5875 5837 38
23.01 0.550 0.995 7803 7763 40
25.24 0.600 0.995 10144 10096 48
;

loop_
_symmetry_equiv_pos_as_xyz
'x, y, z'
'-x, y+1/2, -z+1/2'
'-x, -y, -z'
'x, -y-1/2, z-1/2'

loop_
_atom_site_label
_atom_site_type_symbol
_atom_site_fract_x
_atom_site_fract_y
_atom_site_fract_z
_atom_site_U_iso_or_equiv
_atom_site_adp_type
_atom_site_occupancy
_atom_site_symmetry_multiplicity
_atom_site_calc_flag
_atom_site_refinement_flags
Gd1 Gd 0.233737(18) 0.384932(10) 0.950365(18) 0.03275(8) Uani 1 1 d .
Co1A Co 0.41787(5) 0.33954(3) 1.16740(5) 0.03369(17) Uani 1 1 d .
Co1B Co -0.01059(5) 0.39062(3) 0.78029(5) 0.03415(16) Uani 1 1 d .
O1A O 0.2895(2) 0.31808(13) 1.0643(2) 0.0362(8) Uani 1 1 d .
O2A O 0.2187(3) 0.29234(14) 0.8873(2) 0.0430(9) Uani 1 1 d .
O3A O 0.2047(3) 0.18374(16) 1.0717(3) 0.0570(11) Uani 1 1 d .
O4A O 0.3863(3) 0.39965(13) 1.0664(2) 0.0391(9) Uani 1 1 d .
O5A O 0.2697(3) 0.47864(15) 0.9724(3) 0.0465(10) Uani 1 1 d .
O6A O 0.5376(3) 0.51674(17) 1.1338(3) 0.0587(12) Uani 1 1 d .
N1A N 0.4123(3) 0.37530(18) 1.2887(3) 0.0436(11) Uani 1 1 d .
N2A N 0.3748(3) 0.26162(18) 1.2368(3) 0.0410(11) Uani 1 1 d .
N3A N 0.5141(3) 0.27885(18) 1.1636(3) 0.0421(11) Uani 1 1 d .
N4A N 0.5639(3) 0.38728(19) 1.2311(3) 0.0441(11) Uani 1 1 d .
C1A C 0.3666(5) 0.3378(3) 1.3317(4) 0.0545(16) Uani 1 1 d .
H1A1 H 0.2989 0.3395 1.2986 0.065 Uiso 1 1 calc R
H1A2 H 0.3811 0.3491 1.3941 0.065 Uiso 1 1 calc R
C2A C 0.3992(5) 0.2804(3) 1.3316(4) 0.0524(16) Uani 1 1 d .
H2A1 H 0.4668 0.2784 1.3653 0.063 Uiso 1 1 calc R
H2A2 H 0.3697 0.2572 1.3616 0.063 Uiso 1 1 calc R
C3A C 0.4347(4) 0.2162(2) 1.2325(4) 0.0495(15) Uani 1 1 d .
H3A1 H 0.4025 0.1957 1.1769 0.059 Uiso 1 1 calc R
H3A2 H 0.4463 0.1923 1.2840 0.059 Uiso 1 1 calc R
C4A C 0.5270(4) 0.2367(2) 1.2341(4) 0.0523(16) Uani 1 1 d .
H4A1 H 0.5637 0.2516 1.2939 0.063 Uiso 1 1 calc R
H4A2 H 0.5620 0.2067 1.2238 0.063 Uiso 1 1 calc R
C5A C 0.6076(4) 0.3033(3) 1.1815(4) 0.0533(16) Uani 1 1 d .
H5A1 H 0.6059 0.3209 1.1265 0.064 Uiso 1 1 calc R
H5A2 H 0.6548 0.2751 1.1974 0.064 Uiso 1 1 calc R
C6A C 0.6340(4) 0.3438(3) 1.2576(4) 0.0561(17) Uani 1 1 d .
H6A1 H 0.6360 0.3265 1.3130 0.067 Uiso 1 1 calc R
H6A2 H 0.6958 0.3586 1.2693 0.067 Uiso 1 1 calc R
C7A C 0.5656(5) 0.4173(3) 1.3128(4) 0.0565(17) Uani 1 1 d .
H7A1 H 0.5396 0.4532 1.2948 0.068 Uiso 1 1 calc R
H7A2 H 0.6301 0.4212 1.3565 0.068 Uiso 1 1 calc R
C8A C 0.5094(4) 0.3876(3) 1.3561(4) 0.0564(16) Uani 1 1 d .
H8A1 H 0.5411 0.3541 1.3823 0.068 Uiso 1 1 calc R
H8A2 H 0.5056 0.4093 1.4053 0.068 Uiso 1 1 calc R
C9A C 0.3563(5) 0.4257(2) 1.2649(4) 0.0587(17) Uani 1 1 d .
H9A1 H 0.3844 0.4506 1.2368 0.088 Uiso 1 1 calc R
H9A2 H 0.3550 0.4417 1.3193 0.088 Uiso 1 1 calc R
H9A3 H 0.2933 0.4176 1.2232 0.088 Uiso 1 1 calc R
C10A C 0.4793(4) 0.2534(3) 1.0721(4) 0.0554(16) Uani 1 1 d .
H10A H 0.4188 0.2375 1.0591 0.083 Uiso 1 1 calc R
H10B H 0.5227 0.2259 1.0711 0.083 Uiso 1 1 calc R
H10C H 0.4740 0.2804 1.0270 0.083 Uiso 1 1 calc R
C11A C 0.2761(4) 0.2441(2) 1.1980(4) 0.0429(13) Uani 1 1 d .
H11A H 0.2371 0.2718 1.2083 0.051 Uiso 1 1 calc R
H11B H 0.2696 0.2115 1.2288 0.051 Uiso 1 1 calc R
C12A C 0.2432(4) 0.2335(2) 1.0993(4) 0.0399(13) Uani 1 1 d .
C13A C 0.2507(3) 0.2696(2) 1.0389(4) 0.0340(12) Uani 1 1 d .
C14A C 0.2150(4) 0.2573(2) 0.9424(4) 0.0379(13) Uani 1 1 d .
C15A C 0.1758(5) 0.2047(2) 0.9176(5) 0.0575(17) Uani 1 1 d .
H15A H 0.1524 0.1936 0.8569 0.069 Uiso 1 1 calc R
C16A C 0.1731(5) 0.1711(3) 0.9831(5) 0.068(2) Uani 1 1 d .
H16A H 0.1475 0.1369 0.9655 0.082 Uiso 1 1 calc R
C17A C 0.5849(4) 0.4251(3) 1.1698(4) 0.0502(15) Uani 1 1 d .
H17A H 0.5956 0.4046 1.1229 0.060 Uiso 1 1 calc R
H17B H 0.6423 0.4446 1.2047 0.060 Uiso 1 1 calc R
C18A C 0.5081(4) 0.4646(2) 1.1255(4) 0.0458(14) Uani 1 1 d .
C19A C 0.4180(4) 0.4508(2) 1.0756(4) 0.0397(13) Uani 1 1 d .
C20A C 0.3509(4) 0.4920(2) 1.0257(4) 0.0404(13) Uani 1 1 d .
C21A C 0.3851(5) 0.5459(2) 1.0408(4) 0.0534(16) Uani 1 1 d .
H21A H 0.3448 0.5745 1.0135 0.064 Uiso 1 1 calc R
C22A C 0.4752(5) 0.5556(3) 1.0942(5) 0.0608(18) Uani 1 1 d .
H22A H 0.4954 0.5913 1.1042 0.073 Uiso 1 1 calc R
O1B O 0.1280(2) 0.41602(14) 0.8054(2) 0.0350(8) Uani 1 1 d .
O2B O 0.3085(3) 0.39072(15) 0.8440(3) 0.0437(9) Uani 1 1 d .
O3B O 0.1607(3) 0.47125(16) 0.6108(3) 0.0560(11) Uani 1 1 d .
O4B O 0.0742(2) 0.36300(14) 0.9101(2) 0.0342(8) Uani 1 1 d .
O5B O 0.1761(3) 0.40846(16) 1.0697(3) 0.0472(10) Uani 1 1 d .
O6B O -0.0490(3) 0.31612(17) 1.0454(3) 0.0611(13) Uani 1 1 d .
N1B N -0.1035(3) 0.45077(18) 0.7984(3) 0.0466(12) Uani 1 1 d .
N2B N -0.0448(3) 0.44388(19) 0.6473(3) 0.0464(12) Uani 1 1 d .
N3B N -0.0471(4) 0.33109(18) 0.6729(3) 0.0482(12) Uani 1 1 d .
N4B N -0.1244(3) 0.33655(19) 0.8115(4) 0.0485(12) Uani 1 1 d .
C1B C -0.1177(5) 0.4958(3) 0.7333(4) 0.0590(17) Uani 1 1 d .
H1B1 H -0.0643 0.5201 0.7562 0.071 Uiso 1 1 calc R
H1B2 H -0.1735 0.5159 0.7277 0.071 Uiso 1 1 calc R
C2B C -0.1288(4) 0.4748(3) 0.6410(4) 0.0598(18) Uani 1 1 d .
H2B1 H -0.1839 0.4518 0.6168 0.072 Uiso 1 1 calc R
H2B2 H -0.1380 0.5049 0.5993 0.072 Uiso 1 1 calc R
C3B C -0.0658(5) 0.4079(3) 0.5686(4) 0.0633(18) Uani 1 1 d .
H3B1 H -0.0086 0.4006 0.5593 0.076 Uiso 1 1 calc R
H3B2 H -0.1101 0.4253 0.5141 0.076 Uiso 1 1 calc R
C4B C -0.1060(5) 0.3567(3) 0.5839(4) 0.0620(18) Uani 1 1 d .
H4B1 H -0.1123 0.3318 0.5348 0.074 Uiso 1 1 calc R
H4B2 H -0.1684 0.3634 0.5823 0.074 Uiso 1 1 calc R
C5B C -0.0988(5) 0.2855(3) 0.6921(5) 0.0595(18) Uani 1 1 d .
H5B1 H -0.0547 0.2620 0.7377 0.071 Uiso 1 1 calc R
H5B2 H -0.1298 0.2646 0.6369 0.071 Uiso 1 1 calc R
C6B C -0.1706(5) 0.3057(3) 0.7259(5) 0.0646(19) Uani 1 1 d .
H6B1 H -0.2154 0.3287 0.6799 0.077 Uiso 1 1 calc R
H6B2 H -0.2046 0.2754 0.7367 0.077 Uiso 1 1 calc R
C7B C -0.1891(4) 0.3736(3) 0.8299(5) 0.0595(18) Uani 1 1 d .
H7B1 H -0.1665 0.3803 0.8951 0.071 Uiso 1 1 calc R
H7B2 H -0.2508 0.3570 0.8105 0.071 Uiso 1 1 calc R
C8B C -0.1968(4) 0.4262(3) 0.7802(5) 0.0622(18) Uani 1 1 d .
H8B1 H -0.2292 0.4201 0.7150 0.075 Uiso 1 1 calc R
H8B2 H -0.2341 0.4513 0.7987 0.075 Uiso 1 1 calc R
C9B C -0.0630(5) 0.4732(2) 0.8926(4) 0.0618(18) Uani 1 1 d .
H9B1 H -0.0532 0.4445 0.9359 0.093 Uiso 1 1 calc R
H9B2 H -0.1056 0.4993 0.8996 0.093 Uiso 1 1 calc R
H9B3 H -0.0040 0.4903 0.9030 0.093 Uiso 1 1 calc R
C11B C 0.0270(4) 0.4839(2) 0.6483(4) 0.0489(15) Uani 1 1 d .
H11C H 0.0068 0.5009 0.5888 0.059 Uiso 1 1 calc R
H11D H 0.0320 0.5118 0.6927 0.059 Uiso 1 1 calc R
C12B C 0.1202(4) 0.4592(2) 0.6710(4) 0.0423(13) Uani 1 1 d .
C13B C 0.1668(4) 0.4295(2) 0.7470(3) 0.0349(12) Uani 1 1 d .
C14B C 0.2631(4) 0.4144(2) 0.7698(4) 0.0379(13) Uani 1 1 d .
C15B C 0.2997(4) 0.4271(2) 0.7025(4) 0.0485(15) Uani 1 1 d .
H15B H 0.3601 0.4161 0.7110 0.058 Uiso 1 1 calc R
C16B C 0.2483(5) 0.4545(3) 0.6280(5) 0.0584(17) Uani 1 1 d .
H16B H 0.2743 0.4625 0.5859 0.070 Uiso 1 1 calc R
C17B C -0.0863(4) 0.2972(2) 0.8871(4) 0.0506(16) Uani 1 1 d .
H17C H -0.1379 0.2796 0.8965 0.061 Uiso 1 1 calc R
H17D H -0.0509 0.2697 0.8711 0.061 Uiso 1 1 calc R
C18B C -0.0246(4) 0.3241(2) 0.9725(4) 0.0473(15) Uani 1 1 d .
C19B C 0.0500(4) 0.35466(19) 0.9808(4) 0.0352(12) Uani 1 1 d .
C20B C 0.1066(4) 0.3802(2) 1.0655(4) 0.0411(13) Uani 1 1 d .
C21B C 0.0774(5) 0.3709(3) 1.1394(4) 0.0551(17) Uani 1 1 d .
H21B H 0.1103 0.3862 1.1965 0.066 Uiso 1 1 calc R
C22B C 0.0026(6) 0.3401(3) 1.1249(5) 0.066(2) Uani 1 1 d .
H22B H -0.0153 0.3347 1.1736 0.079 Uiso 1 1 calc R
Cl1 Cl 0.68196(12) 0.28692(9) 0.98098(12) 0.0676(5) Uani 1 1 d D
O11 O 0.7174(4) 0.2795(4) 0.9142(4) 0.154(3) Uani 1 1 d D
O12 O 0.6659(5) 0.2365(2) 1.0103(6) 0.153(3) Uani 1 1 d D
O13 O 0.5946(3) 0.3138(2) 0.9463(4) 0.0937(17) Uani 1 1 d D
O14 O 0.7442(4) 0.3152(3) 1.0553(4) 0.143(3) Uani 1 1 d D
Cl2 Cl -0.07484(14) 0.13259(7) 0.83008(13) 0.0669(5) Uani 1 1 d D
O21 O 0.0069(3) 0.11144(19) 0.8225(4) 0.0872(16) Uani 1 1 d D
O22 O -0.0464(6) 0.1637(3) 0.9122(4) 0.140(3) Uani 1 1 d D
O23 O -0.1186(5) 0.1686(3) 0.7588(4) 0.137(3) Uani 1 1 d D
O24 O -0.1344(4) 0.0917(2) 0.8343(5) 0.111(2) Uani 1 1 d D
Cl3 Cl 0.52670(16) 0.08596(8) 1.13075(14) 0.0758(5) Uani 1 1 d D
O31 O 0.4403(4) 0.1099(3) 1.0787(4) 0.117(2) Uani 1 1 d D
O32 O 0.5965(5) 0.1144(3) 1.1155(6) 0.175(4) Uani 1 1 d D
O33 O 0.5439(6) 0.0877(5) 1.2216(4) 0.204(5) Uani 1 1 d D
O34 O 0.5271(8) 0.0346(2) 1.1029(7) 0.223(5) Uani 1 1 d D
O1W O 0.1260(7) 0.5593(4) 0.9034(10) 0.216(5) Uani 1 1 d D
H1WA H 0.155(10) 0.530(3) 0.922(10) 0.259 Uiso 1 1 d D
H1WB H 0.146(12) 0.571(6) 0.865(9) 0.259 Uiso 1 1 d D
O2W O 0.3346(5) 0.0094(6) 0.9712(7) 0.211(5) Uani 1 1 d D
H2WA H 0.377(8) 0.031(5) 1.007(9) 0.254 Uiso 1 1 d D
H2WB H 0.361(9) -0.008(5) 0.943(9) 0.254 Uiso 1 1 d D
C10B C 0.0410(5) 0.3100(3) 0.6686(5) 0.0584(17) Uani 1 1 d .
H10D H 0.0752 0.3392 0.6564 0.088 Uiso 1 1 calc R
H10E H 0.0258 0.2836 0.6207 0.088 Uiso 1 1 calc R
H10F H 0.0790 0.2935 0.7259 0.088 Uiso 1 1 calc R

loop_
_atom_site_aniso_label
_atom_site_aniso_U_11
_atom_site_aniso_U_22
_atom_site_aniso_U_33
_atom_site_aniso_U_23
_atom_site_aniso_U_13
_atom_site_aniso_U_12
Gd1 0.02752(13) 0.03643(14) 0.03129(14) 0.00265(12) 0.00836(10) -0.00162(13)
Co1A 0.0275(4) 0.0420(4) 0.0291(4) 0.0005(3) 0.0086(3) 0.0012(3)
Co1B 0.0281(4) 0.0362(4) 0.0364(4) -0.0022(3) 0.0108(3) 0.0000(3)
O1A 0.032(2) 0.036(2) 0.034(2) 0.0044(15) 0.0060(17) -0.0062(15)
O2A 0.049(2) 0.045(2) 0.036(2) -0.0008(18) 0.017(2) 0.0024(19)
O3A 0.057(3) 0.046(2) 0.059(3) 0.007(2) 0.014(2) -0.013(2)
O4A 0.033(2) 0.038(2) 0.038(2) 0.0047(16) 0.0062(18) -0.0047(16)
O5A 0.040(2) 0.042(2) 0.046(3) 0.0030(18) 0.0047(19) -0.0014(18)
O6A 0.058(3) 0.052(3) 0.058(3) 0.000(2) 0.014(2) -0.024(2)
N1A 0.040(3) 0.055(3) 0.035(3) -0.007(2) 0.015(2) -0.001(2)
N2A 0.038(3) 0.049(3) 0.030(3) 0.008(2) 0.007(2) 0.001(2)
N3A 0.033(3) 0.052(3) 0.039(3) 0.003(2) 0.011(2) 0.008(2)
N4A 0.033(2) 0.059(3) 0.033(3) 0.003(2) 0.006(2) -0.005(2)
C1A 0.049(4) 0.081(5) 0.036(4) -0.014(3) 0.020(3) -0.013(4)
C2A 0.054(4) 0.067(4) 0.035(3) 0.007(3) 0.016(3) -0.010(3)
C3A 0.051(4) 0.049(4) 0.042(4) 0.009(3) 0.011(3) 0.009(3)
C4A 0.043(4) 0.058(4) 0.045(4) 0.008(3) 0.006(3) 0.010(3)
C5A 0.031(3) 0.068(4) 0.062(4) 0.007(3) 0.019(3) 0.011(3)
C6A 0.025(3) 0.079(5) 0.050(4) 0.009(3) -0.001(3) -0.002(3)
C7A 0.051(4) 0.064(4) 0.051(4) -0.010(3) 0.016(3) -0.015(3)
C8A 0.047(4) 0.079(5) 0.034(3) -0.012(3) 0.006(3) -0.006(4)
C9A 0.063(4) 0.062(4) 0.050(4) -0.010(3) 0.021(4) 0.007(4)
C10A 0.045(4) 0.071(4) 0.053(4) -0.005(3) 0.022(3) 0.009(3)
C11A 0.041(3) 0.047(3) 0.040(3) 0.010(3) 0.016(3) -0.006(3)
C12A 0.029(3) 0.043(3) 0.044(3) 0.006(3) 0.011(3) -0.007(2)
C13A 0.024(3) 0.038(3) 0.037(3) 0.001(2) 0.008(2) 0.000(2)
C14A 0.032(3) 0.041(3) 0.041(3) 0.003(3) 0.015(3) 0.002(2)
C15A 0.073(5) 0.040(3) 0.050(4) -0.006(3) 0.014(4) -0.009(3)
C16A 0.076(5) 0.041(4) 0.074(5) -0.009(4) 0.014(4) -0.020(3)
C17A 0.033(3) 0.069(4) 0.042(4) -0.001(3) 0.008(3) -0.015(3)
C18A 0.044(3) 0.049(3) 0.038(3) -0.001(3) 0.009(3) -0.016(3)
C19A 0.039(3) 0.043(3) 0.032(3) -0.001(2) 0.008(3) -0.013(3)
C20A 0.044(4) 0.044(3) 0.028(3) 0.000(2) 0.009(3) -0.008(3)
C21A 0.070(5) 0.039(3) 0.049(4) 0.002(3) 0.021(4) -0.009(3)
C22A 0.070(5) 0.046(4) 0.063(5) -0.005(3) 0.022(4) -0.022(4)
O1B 0.0292(19) 0.045(2) 0.031(2) 0.0084(16) 0.0124(17) -0.0029(16)
O2B 0.033(2) 0.053(2) 0.048(2) 0.006(2) 0.0190(19) -0.0011(19)
O3B 0.070(3) 0.063(3) 0.042(3) 0.011(2) 0.029(2) -0.006(2)
O4B 0.0222(18) 0.053(2) 0.0261(19) 0.0070(16) 0.0081(16) -0.0034(16)
O5B 0.043(2) 0.056(2) 0.043(2) -0.0119(19) 0.016(2) -0.002(2)
O6B 0.077(3) 0.054(3) 0.081(4) 0.012(2) 0.061(3) 0.002(2)
N1B 0.037(3) 0.044(3) 0.059(3) -0.001(2) 0.020(3) 0.005(2)
N2B 0.044(3) 0.050(3) 0.037(3) 0.002(2) 0.007(2) 0.003(2)
N3B 0.051(3) 0.040(3) 0.054(3) -0.013(2) 0.022(3) -0.012(2)
N4B 0.029(3) 0.052(3) 0.067(4) -0.003(3) 0.021(3) -0.006(2)
C1B 0.052(4) 0.055(4) 0.067(5) 0.010(3) 0.021(4) 0.021(3)
C2B 0.041(4) 0.067(4) 0.057(4) 0.017(3) 0.005(3) 0.013(3)
C3B 0.064(5) 0.080(5) 0.037(4) 0.001(3) 0.010(3) -0.004(4)
C4B 0.050(4) 0.084(5) 0.041(4) -0.013(3) 0.006(3) -0.007(4)
C5B 0.051(4) 0.056(4) 0.067(5) -0.026(3) 0.019(4) -0.019(3)
C6B 0.049(4) 0.059(4) 0.085(5) -0.011(4) 0.026(4) -0.025(3)
C7B 0.034(3) 0.071(5) 0.077(5) 0.005(4) 0.027(3) 0.005(3)
C8B 0.039(4) 0.066(4) 0.082(5) -0.006(4) 0.025(4) 0.010(3)
C9B 0.070(5) 0.048(4) 0.070(5) -0.001(3) 0.030(4) 0.016(3)
C11B 0.055(4) 0.048(3) 0.038(3) 0.010(3) 0.011(3) 0.002(3)
C12B 0.045(3) 0.043(3) 0.039(3) 0.005(3) 0.017(3) -0.005(3)
C13B 0.035(3) 0.038(3) 0.030(3) 0.000(2) 0.010(2) -0.009(2)
C14B 0.037(3) 0.036(3) 0.042(3) -0.008(2) 0.017(3) -0.012(2)
C15B 0.050(4) 0.054(4) 0.052(4) -0.011(3) 0.031(3) -0.016(3)
C16B 0.065(5) 0.068(4) 0.051(4) 0.002(3) 0.033(4) -0.015(4)
C17B 0.046(4) 0.047(3) 0.069(5) -0.005(3) 0.034(4) -0.009(3)
C18B 0.048(4) 0.040(3) 0.068(4) 0.013(3) 0.038(4) 0.009(3)
C19B 0.037(3) 0.031(3) 0.045(3) 0.010(2) 0.024(3) 0.009(2)
C20B 0.048(3) 0.033(3) 0.049(4) 0.010(3) 0.026(3) 0.016(3)
C21B 0.074(5) 0.056(4) 0.046(4) -0.003(3) 0.034(4) 0.009(3)
C22B 0.096(6) 0.059(4) 0.074(5) 0.021(4) 0.067(5) 0.023(4)
Cl1 0.0402(9) 0.1156(16) 0.0434(10) 0.0079(9) 0.0126(8) -0.0080(10)
O11 0.071(4) 0.334(11) 0.072(4) -0.015(5) 0.044(4) -0.051(5)
O12 0.163(7) 0.124(6) 0.223(9) 0.070(6) 0.131(7) 0.041(5)
O13 0.057(3) 0.111(4) 0.081(4) 0.016(3) -0.007(3) 0.009(3)
O14 0.066(4) 0.233(9) 0.092(5) -0.064(5) -0.011(4) -0.006(5)
Cl2 0.0806(13) 0.0616(10) 0.0706(13) 0.0147(9) 0.0428(11) 0.0123(10)
O21 0.072(4) 0.081(4) 0.116(5) -0.019(3) 0.045(3) -0.008(3)
O22 0.218(9) 0.132(6) 0.105(5) -0.025(4) 0.101(6) -0.005(5)
O23 0.154(7) 0.146(6) 0.132(6) 0.093(5) 0.078(5) 0.066(5)
O24 0.089(4) 0.078(4) 0.186(7) 0.023(4) 0.074(5) 0.001(3)
Cl3 0.0880(15) 0.0726(13) 0.0661(13) 0.0010(10) 0.0296(12) 0.0057(11)
O31 0.081(4) 0.145(6) 0.100(5) 0.012(4) 0.009(4) 0.017(4)
O32 0.100(6) 0.240(10) 0.195(9) 0.081(7) 0.068(6) -0.004(6)
O33 0.190(9) 0.370(14) 0.058(5) 0.033(6) 0.056(5) 0.054(9)
O34 0.281(13) 0.083(5) 0.227(10) -0.048(6) 0.017(9) 0.042(6)
O1W 0.123(7) 0.165(9) 0.375(17) 0.125(9) 0.114(9) 0.070(6)
O2W 0.090(6) 0.412(17) 0.146(8) -0.108(9) 0.062(6) -0.087(8)
C10B 0.060(4) 0.055(4) 0.064(5) -0.018(3) 0.028(4) 0.000(3)

loop_
_atom_type_symbol
_atom_type_description
_atom_type_scat_dispersion_real
_atom_type_scat_dispersion_imag
_atom_type_scat_source
C C 0.0033 0.0016 'International Tables Vol C Tables 4.2.6.8 and 6.1.1.4'
H H 0.0000 0.0000 'International Tables Vol C Tables 4.2.6.8 and 6.1.1.4'
N N 0.0061 0.0033 'International Tables Vol C Tables 4.2.6.8 and 6.1.1.4'
O O 0.0106 0.0060 'International Tables Vol C Tables 4.2.6.8 and 6.1.1.4'
Cl Cl 0.1484 0.1585 'International Tables Vol C Tables 4.2.6.8 and 6.1.1.4'
Co Co 0.3494 0.9721 'International Tables Vol C Tables 4.2.6.8 and 6.1.1.4'
Gd Gd -0.1653 3.9035 'International Tables Vol C Tables 4.2.6.8 and 6.1.1.4'

loop_
_geom_angle_atom_site_label_1
_geom_angle_atom_site_label_2
_geom_angle_atom_site_label_3
_geom_angle
O1A Gd1 O4B 94.28(11)
O1A Gd1 O1B 151.80(12)
O4B Gd1 O1B 64.06(11)
O1A Gd1 O5A 125.31(12)
O4B Gd1 O5A 115.09(13)
O1B Gd1 O5A 81.91(13)
O1A Gd1 O4A 63.85(11)
O4B Gd1 O4A 149.02(12)
O1B Gd1 O4A 142.94(11)
O5A Gd1 O4A 68.52(12)
O1A Gd1 O2B 116.96(12)
O4B Gd1 O2B 124.41(12)
O1B Gd1 O2B 68.46(12)
O5A Gd1 O2B 84.06(13)
O4A Gd1 O2B 86.19(13)
O1A Gd1 O5B 72.89(12)
O4B Gd1 O5B 66.84(12)
O1B Gd1 O5B 110.73(12)
O5A Gd1 O5B 77.90(13)
O4A Gd1 O5B 85.06(13)
O2B Gd1 O5B 161.81(13)
O1A Gd1 O2A 67.01(12)
O4B Gd1 O2A 75.82(12)
O1B Gd1 O2A 89.22(12)
O5A Gd1 O2A 160.31(12)
O4A Gd1 O2A 111.25(12)
O2B Gd1 O2A 76.33(12)
O5B Gd1 O2A 121.76(12)
O1A Co1A O4A 73.48(13)
O1A Co1A N3A 104.87(16)
O4A Co1A N3A 115.52(16)
O1A Co1A N1A 116.66(16)
O4A Co1A N1A 108.41(16)
N3A Co1A N1A 126.08(18)
O1A Co1A N4A 155.02(14)
O4A Co1A N4A 82.59(15)
N3A Co1A N4A 78.88(17)
N1A Co1A N4A 77.35(17)
O1A Co1A N2A 79.10(14)
O4A Co1A N2A 151.95(15)
N3A Co1A N2A 76.99(16)
N1A Co1A N2A 78.71(16)
N4A Co1A N2A 125.32(15)
O4B Co1B O1B 73.44(13)
O4B Co1B N3B 115.42(17)
O1B Co1B N3B 106.37(16)
O4B Co1B N1B 106.56(17)
O1B Co1B N1B 116.53(16)
N3B Co1B N1B 126.51(19)
O4B Co1B N2B 154.46(15)
O1B Co1B N2B 81.73(15)
N3B Co1B N2B 76.98(18)
N1B Co1B N2B 79.10(18)
O4B Co1B N4B 80.71(15)
O1B Co1B N4B 153.24(15)
N3B Co1B N4B 78.47(17)
N1B Co1B N4B 77.17(17)
N2B Co1B N4B 124.62(17)
C13A O1A Co1A 130.0(3)
C13A O1A Gd1 114.6(3)
Co1A O1A Gd1 111.97(14)
C14A O2A Gd1 112.3(3)
C16A O3A C12A 118.9(5)
C19A O4A Co1A 128.2(3)
C19A O4A Gd1 115.8(3)
Co1A O4A Gd1 110.23(14)
C20A O5A Gd1 118.1(3)
C22A O6A C18A 119.2(5)
C9A N1A C1A 107.9(5)
C9A N1A C8A 109.5(5)
C1A N1A C8A 108.8(5)
C9A N1A Co1A 110.0(3)
C1A N1A Co1A 110.5(3)
C8A N1A Co1A 110.2(3)
C11A N2A C3A 108.8(4)
C11A N2A C2A 109.2(4)
C3A N2A C2A 112.0(5)
C11A N2A Co1A 117.8(3)
C3A N2A Co1A 106.9(3)
C2A N2A Co1A 102.0(3)
C10A N3A C5A 108.1(4)
C10A N3A C4A 109.5(5)
C5A N3A C4A 108.0(5)
C10A N3A Co1A 109.9(3)
C5A N3A Co1A 110.1(3)
C4A N3A Co1A 111.1(3)
C6A N4A C17A 108.9(4)
C6A N4A C7A 111.0(5)
C17A N4A C7A 109.1(5)
C6A N4A Co1A 103.1(3)
C17A N4A Co1A 116.7(3)
C7A N4A Co1A 107.9(3)
N1A C1A C2A 111.6(5)
N1A C1A H1A1 109.3
C2A C1A H1A1 109.3
N1A C1A H1A2 109.3
C2A C1A H1A2 109.3
H1A1 C1A H1A2 108.0
N2A C2A C1A 110.2(5)
N2A C2A H2A1 109.6
C1A C2A H2A1 109.6
N2A C2A H2A2 109.6
C1A C2A H2A2 109.6
H2A1 C2A H2A2 108.1
N2A C3A C4A 110.6(5)
N2A C3A H3A1 109.5
C4A C3A H3A1 109.5
N2A C3A H3A2 109.5
C4A C3A H3A2 109.5
H3A1 C3A H3A2 108.1
N3A C4A C3A 112.3(5)
N3A C4A H4A1 109.2
C3A C4A H4A1 109.2
N3A C4A H4A2 109.2
C3A C4A H4A2 109.2
H4A1 C4A H4A2 107.9
N3A C5A C6A 111.2(5)
N3A C5A H5A1 109.4
C6A C5A H5A1 109.4
N3A C5A H5A2 109.4
C6A C5A H5A2 109.4
H5A1 C5A H5A2 108.0
N4A C6A C5A 108.8(5)
N4A C6A H6A1 109.9
C5A C6A H6A1 109.9
N4A C6A H6A2 109.9
C5A C6A H6A2 109.9
H6A1 C6A H6A2 108.3
N4A C7A C8A 110.1(5)
N4A C7A H7A1 109.6
C8A C7A H7A1 109.6
N4A C7A H7A2 109.6
C8A C7A H7A2 109.6
H7A1 C7A H7A2 108.2
N1A C8A C7A 111.7(5)
N1A C8A H8A1 109.3
C7A C8A H8A1 109.3
N1A C8A H8A2 109.3
C7A C8A H8A2 109.3
H8A1 C8A H8A2 107.9
N1A C9A H9A1 109.5
N1A C9A H9A2 109.5
H9A1 C9A H9A2 109.5
N1A C9A H9A3 109.5
H9A1 C9A H9A3 109.5
H9A2 C9A H9A3 109.5
N3A C10A H10A 109.5
N3A C10A H10B 109.5
H10A C10A H10B 109.5
N3A C10A H10C 109.5
H10A C10A H10C 109.5
H10B C10A H10C 109.5
N2A C11A C12A 111.5(4)
N2A C11A H11A 109.3
C12A C11A H11A 109.3
N2A C11A H11B 109.3
C12A C11A H11B 109.3
H11A C11A H11B 108.0
C13A C12A O3A 121.1(5)
C13A C12A C11A 123.5(5)
O3A C12A C11A 115.4(5)
O1A C13A C12A 122.4(5)
O1A C13A C14A 116.7(4)
C12A C13A C14A 120.9(5)
O2A C14A C15A 124.8(5)
O2A C14A C13A 119.8(5)
C15A C14A C13A 115.4(5)
C16A C15A C14A 119.2(6)
C16A C15A H15A 120.4
C14A C15A H15A 120.4
O3A C16A C15A 124.4(6)
O3A C16A H16A 117.8
C15A C16A H16A 117.8
N4A C17A C18A 112.8(5)
N4A C17A H17A 109.0
C18A C17A H17A 109.0
N4A C17A H17B 109.0
C18A C17A H17B 109.0
H17A C17A H17B 107.8
C19A C18A O6A 121.8(6)
C19A C18A C17A 124.1(5)
O6A C18A C17A 113.8(5)
O4A C19A C18A 123.4(5)
O4A C19A C20A 116.8(5)
C18A C19A C20A 119.8(5)
O5A C20A C21A 124.7(6)
O5A C20A C19A 119.9(5)
C21A C20A C19A 115.4(5)
C22A C21A C20A 120.1(6)
C22A C21A H21A 120.0
C20A C21A H21A 120.0
O6A C22A C21A 123.4(6)
O6A C22A H22A 118.3
C21A C22A H22A 118.3
C13B O1B Co1B 130.1(3)
C13B O1B Gd1 115.6(3)
Co1B O1B Gd1 110.26(13)
C14B O2B Gd1 116.4(3)
C16B O3B C12B 119.6(5)
C19B O4B Co1B 127.8(3)
C19B O4B Gd1 114.7(3)
Co1B O4B Gd1 112.19(13)
C20B O5B Gd1 112.7(3)
C22B O6B C18B 118.5(5)
C1B N1B C8B 107.8(5)
C1B N1B C9B 108.3(5)
C8B N1B C9B 110.0(5)
C1B N1B Co1B 110.4(3)
C8B N1B Co1B 109.7(3)
C9B N1B Co1B 110.7(4)
C3B N2B C2B 111.3(5)
C3B N2B C11B 109.2(5)
C2B N2B C11B 106.8(5)
C3B N2B Co1B 108.8(4)
C2B N2B Co1B 103.3(3)
C11B N2B Co1B 117.3(3)
C5B N3B C10B 108.8(5)
C5B N3B C4B 110.0(5)
C10B N3B C4B 109.5(5)
C5B N3B Co1B 110.5(4)
C10B N3B Co1B 108.6(4)
C4B N3B Co1B 109.6(4)
C7B N4B C6B 112.7(5)
C7B N4B C17B 109.3(5)
C6B N4B C17B 107.7(5)
C7B N4B Co1B 107.8(3)
C6B N4B Co1B 102.9(3)
C17B N4B Co1B 116.4(3)
N1B C1B C2B 110.8(5)
N1B C1B H1B1 109.5
C2B C1B H1B1 109.5
N1B C1B H1B2 109.5
C2B C1B H1B2 109.5
H1B1 C1B H1B2 108.1
N2B C2B C1B 110.7(5)
N2B C2B H2B1 109.5
C1B C2B H2B1 109.5
N2B C2B H2B2 109.5
C1B C2B H2B2 109.5
H2B1 C2B H2B2 108.1
N2B C3B C4B 110.3(5)
N2B C3B H3B1 109.6
C4B C3B H3B1 109.6
N2B C3B H3B2 109.6
C4B C3B H3B2 109.6
H3B1 C3B H3B2 108.1
C3B C4B N3B 112.5(5)
C3B C4B H4B1 109.1
N3B C4B H4B1 109.1
C3B C4B H4B2 109.1
N3B C4B H4B2 109.1
H4B1 C4B H4B2 107.8
N3B C5B C6B 110.9(5)
N3B C5B H5B1 109.5
C6B C5B H5B1 109.5
N3B C5B H5B2 109.5
C6B C5B H5B2 109.5
H5B1 C5B H5B2 108.1
N4B C6B C5B 110.3(5)
N4B C6B H6B1 109.6
C5B C6B H6B1 109.6
N4B C6B H6B2 109.6
C5B C6B H6B2 109.6
H6B1 C6B H6B2 108.1
N4B C7B C8B 110.6(5)
N4B C7B H7B1 109.5
C8B C7B H7B1 109.5
N4B C7B H7B2 109.5
C8B C7B H7B2 109.5
H7B1 C7B H7B2 108.1
N1B C8B C7B 112.5(5)
N1B C8B H8B1 109.1
C7B C8B H8B1 109.1
N1B C8B H8B2 109.1
C7B C8B H8B2 109.1
H8B1 C8B H8B2 107.8
N1B C9B H9B1 109.5
N1B C9B H9B2 109.5
H9B1 C9B H9B2 109.5
N1B C9B H9B3 109.5
H9B1 C9B H9B3 109.5
H9B2 C9B H9B3 109.5
C12B C11B N2B 112.3(5)
C12B C11B H11C 109.1
N2B C11B H11C 109.1
C12B C11B H11D 109.1
N2B C11B H11D 109.1
H11C C11B H11D 107.9
C13B C12B O3B 121.0(5)
C13B C12B C11B 124.7(5)
O3B C12B C11B 114.2(5)
O1B C13B C12B 122.1(5)
O1B C13B C14B 117.8(5)
C12B C13B C14B 120.0(5)
O2B C14B C15B 124.6(5)
O2B C14B C13B 119.9(5)
C15B C14B C13B 115.5(5)
C16B C15B C14B 120.5(6)
C16B C15B H15B 119.7
C14B C15B H15B 119.7
C15B C16B O3B 123.0(5)
C15B C16B H16B 118.5
O3B C16B H16B 118.5
C18B C17B N4B 111.0(5)
C18B C17B H17C 109.4
N4B C17B H17C 109.4
C18B C17B H17D 109.4
N4B C17B H17D 109.4
H17C C17B H17D 108.0
C19B C18B O6B 120.8(6)
C19B C18B C17B 124.3(5)
O6B C18B C17B 115.0(5)
O4B C19B C18B 121.4(5)
O4B C19B C20B 117.1(5)
C18B C19B C20B 121.5(5)
O5B C20B C19B 119.1(5)
O5B C20B C21B 125.5(6)
C19B C20B C21B 115.4(5)
C22B C21B C20B 118.9(6)
C22B C21B H21B 120.5
C20B C21B H21B 120.5
C21B C22B O6B 124.9(6)
C21B C22B H22B 117.6
O6B C22B H22B 117.6
O14 Cl1 O11 111.7(4)
O14 Cl1 O12 108.9(5)
O11 Cl1 O12 108.4(5)
O14 Cl1 O13 109.4(4)
O11 Cl1 O13 111.7(4)
O12 Cl1 O13 106.6(4)
O24 Cl2 O23 112.8(4)
O24 Cl2 O21 111.5(3)
O23 Cl2 O21 109.3(4)
O24 Cl2 O22 108.6(4)
O23 Cl2 O22 106.1(4)
O21 Cl2 O22 108.3(4)
O34 Cl3 O33 110.7(6)
O34 Cl3 O32 108.4(6)
O33 Cl3 O32 109.3(6)
O34 Cl3 O31 109.4(5)
O33 Cl3 O31 110.9(5)
O32 Cl3 O31 108.0(4)
H1WA O1W H1WB 105(3)
H2WA O2W H2WB 105(3)
N3B C10B H10D 109.5
N3B C10B H10E 109.5
H10D C10B H10E 109.5
N3B C10B H10F 109.5
H10D C10B H10F 109.5
H10E C10B H10F 109.5

loop_
_geom_bond_atom_site_label_1
_geom_bond_atom_site_label_2
_geom_bond_distance
Gd1 O1A 2.354(3)
Gd1 O4B 2.356(3)
Gd1 O1B 2.372(3)
Gd1 O5A 2.379(4)
Gd1 O4A 2.384(4)
Gd1 O2B 2.403(3)
Gd1 O5B 2.466(4)
Gd1 O2A 2.476(4)
Co1A O1A 2.087(3)
Co1A O4A 2.102(3)
Co1A N3A 2.133(4)
Co1A N1A 2.158(4)
Co1A N4A 2.392(5)
Co1A N2A 2.443(4)
Co1B O4B 2.080(3)
Co1B O1B 2.115(3)
Co1B N3B 2.158(4)
Co1B N1B 2.166(4)
Co1B N2B 2.371(5)
Co1B N4B 2.413(4)
O1A C13A 1.332(6)
O2A C14A 1.251(6)
O3A C16A 1.336(8)
O3A C12A 1.363(6)
O4A C19A 1.346(6)
O5A C20A 1.251(6)
O6A C22A 1.333(8)
O6A C18A 1.357(6)
N1A C9A 1.481(7)
N1A C1A 1.487(7)
N1A C8A 1.493(7)
N2A C11A 1.469(7)
N2A C3A 1.476(7)
N2A C2A 1.480(7)
N3A C10A 1.480(7)
N3A C5A 1.488(7)
N3A C4A 1.488(7)
N4A C6A 1.467(7)
N4A C17A 1.479(7)
N4A C7A 1.489(7)
C1A C2A 1.507(8)
C1A H1A1 0.9700
C1A H1A2 0.9700
C2A H2A1 0.9700
C2A H2A2 0.9700
C3A C4A 1.506(8)
C3A H3A1 0.9700
C3A H3A2 0.9700
C4A H4A1 0.9700
C4A H4A2 0.9700
C5A C6A 1.500(8)
C5A H5A1 0.9700
C5A H5A2 0.9700
C6A H6A1 0.9700
C6A H6A2 0.9700
C7A C8A 1.499(8)
C7A H7A1 0.9700
C7A H7A2 0.9700
C8A H8A1 0.9700
C8A H8A2 0.9700
C9A H9A1 0.9600
C9A H9A2 0.9600
C9A H9A3 0.9600
C10A H10A 0.9600
C10A H10B 0.9600
C10A H10C 0.9600
C11A C12A 1.472(7)
C11A H11A 0.9700
C11A H11B 0.9700
C12A C13A 1.351(7)
C13A C14A 1.446(7)
C14A C15A 1.426(8)
C15A C16A 1.347(9)
C15A H15A 0.9300
C16A H16A 0.9300
C17A C18A 1.485(8)
C17A H17A 0.9700
C17A H17B 0.9700
C18A C19A 1.348(7)
C19A C20A 1.447(7)
C20A C21A 1.422(7)
C21A C22A 1.338(9)
C21A H21A 0.9300
C22A H22A 0.9300
O1B C13B 1.333(6)
O2B C14B 1.257(6)
O3B C16B 1.338(8)
O3B C12B 1.369(6)
O4B C19B 1.335(6)
O5B C20B 1.263(7)
O6B C22B 1.340(9)
O6B C18B 1.369(6)
N1B C1B 1.478(7)
N1B C8B 1.485(7)
N1B C9B 1.487(8)
N2B C3B 1.466(7)
N2B C2B 1.478(7)
N2B C11B 1.483(7)
N3B C5B 1.483(7)
N3B C10B 1.486(7)
N3B C4B 1.491(8)
N4B C7B 1.470(7)
N4B C6B 1.478(8)
N4B C17B 1.480(7)
C1B C2B 1.504(8)
C1B H1B1 0.9700
C1B H1B2 0.9700
C2B H2B1 0.9700
C2B H2B2 0.9700
C3B C4B 1.475(9)
C3B H3B1 0.9700
C3B H3B2 0.9700
C4B H4B1 0.9700
C4B H4B2 0.9700
C5B C6B 1.497(8)
C5B H5B1 0.9700
C5B H5B2 0.9700
C6B H6B1 0.9700
C6B H6B2 0.9700
C7B C8B 1.506(8)
C7B H7B1 0.9700
C7B H7B2 0.9700
C8B H8B1 0.9700
C8B H8B2 0.9700
C9B H9B1 0.9600
C9B H9B2 0.9600
C9B H9B3 0.9600
C11B C12B 1.475(8)
C11B H11C 0.9700
C11B H11D 0.9700
C12B C13B 1.356(7)
C13B C14B 1.436(7)
C14B C15B 1.432(7)
C15B C16B 1.325(8)
C15B H15B 0.9300
C16B H16B 0.9300
C17B C18B 1.477(8)
C17B H17C 0.9700
C17B H17D 0.9700
C18B C19B 1.342(7)
C19B C20B 1.433(8)
C20B C21B 1.436(8)
C21B C22B 1.327(9)
C21B H21B 0.9300
C22B H22B 0.9300
Cl1 O14 1.386(5)
Cl1 O11 1.388(5)
Cl1 O12 1.389(5)
Cl1 O13 1.410(5)
Cl2 O24 1.388(5)
Cl2 O23 1.391(5)
Cl2 O21 1.417(5)
Cl2 O22 1.430(5)
Cl3 O34 1.348(6)
Cl3 O33 1.365(5)
Cl3 O32 1.388(6)
Cl3 O31 1.396(5)
O1W H1WA 0.85(2)
O1W H1WB 0.85(2)
O2W H2WA 0.85(2)
O2W H2WB 0.84(2)
C10B H10D 0.9600
C10B H10E 0.9600
C10B H10F 0.9600
